data_7708342
loop_
_publ_author_name
'King, Rhus P.'
'Woodward, Madeleine'
'Grigg, Julian'
'McRobbie, Graeme'
'Levason, William'
'Reid, Gillian'

_publ_section_title
;
 Tin(IV) fluoride complexes with neutral phosphine coordination and
 comparisons with hard N- and O-donor ligands
;
_journal_name_full 'Dalton Transactions'
_journal_paper_doi 10.1039/D1DT02948G
_journal_year 2021
_chemical_formula_moiety 'C8 H18 F6 O6 P2 S2 Sn'
_chemical_formula_sum 'C8 H18 F6 O6 P2 S2 Sn'
_chemical_formula_weight 568.97
_space_group_crystal_system monoclinic
_space_group_IT_number 14
_space_group_name_Hall '-P 2yn'
_space_group_name_H-M_alt 'P 1 21/n 1'
_atom_sites_solution_hydrogens geom
_audit_creation_date 2020-09-24
_audit_creation_method
;
Olex2 1.2
(compiled 2018.05.29 svn.r3508 for OlexSys, GUI svn.r5506)
;
_audit_update_record
;
2021-08-20 deposited with the CCDC.	2021-09-14 downloaded from the CCDC.
;
_cell_angle_alpha 90
_cell_angle_beta 110.338(3)
_cell_angle_gamma 90
_cell_formula_units_Z 4
_cell_length_a 12.9043(3)
_cell_length_b 10.9889(3)
_cell_length_c 15.1867(6)
_cell_measurement_reflns_used 6426
_cell_measurement_temperature 100(2)
_cell_measurement_theta_max 32.5770
_cell_measurement_theta_min 2.5000
_cell_volume 2019.28(11)
_computing_cell_refinement 'CrysAlisPro 1.171.40.84a (Rigaku OD, 2020)'
_computing_data_collection 'CrysAlisPro 1.171.40.84a (Rigaku OD, 2020)'
_computing_data_reduction 'CrysAlisPro 1.171.40.84a (Rigaku OD, 2020)'
_computing_molecular_graphics 'Olex2 (Dolomanov et al., 2009)'
_computing_publication_material 'Olex2 (Dolomanov et al., 2009)'
_computing_structure_refinement 'ShelXL (Sheldrick, 2015)'
_diffrn_ambient_temperature 100.0
_diffrn_detector 'Hybrid Pixel Array Detector'
_diffrn_detector_area_resol_mean 10.0000
_diffrn_measured_fraction_theta_full 0.994
_diffrn_measured_fraction_theta_max 0.801
_diffrn_measurement_details
;
List of Runs (angles in degrees, time in seconds):

  # Type    Start    End  Width  t~exp~   \w     \q     \k     \f   Frames
#--------------------------------------------------------------------------
  1  \w    -98.00  22.00   0.50    5.00    --   -8.40 -38.00 -60.00  240
  2  \w     -4.00  80.00   0.50    5.00    --   -8.40  57.00  60.00  168
;
_diffrn_measurement_device 'four-circle diffractometer'
_diffrn_measurement_device_type 'XtaLAB AFC12 (RCD3): Kappa single'
_diffrn_measurement_method '\w scans'
_diffrn_orient_matrix_type 'CrysAlisPro convention (1999,Acta A55,543-557)'
_diffrn_orient_matrix_UB_11 -0.0044429000
_diffrn_orient_matrix_UB_12 0.0467019000
_diffrn_orient_matrix_UB_13 0.0307218000
_diffrn_orient_matrix_UB_21 -0.0551855000
_diffrn_orient_matrix_UB_22 0.0113449000
_diffrn_orient_matrix_UB_23 -0.0298622000
_diffrn_orient_matrix_UB_31 -0.0193702000
_diffrn_orient_matrix_UB_32 -0.0430426000
_diffrn_orient_matrix_UB_33 0.0254361000
_diffrn_radiation_monochromator mirror
_diffrn_radiation_probe x-ray
_diffrn_radiation_type MoK\a
_diffrn_radiation_wavelength 0.71073
_diffrn_reflns_av_R_equivalents 0.0494
_diffrn_reflns_av_unetI/netI 0.0625
_diffrn_reflns_Laue_measured_fraction_full 0.994
_diffrn_reflns_Laue_measured_fraction_max 0.801
_diffrn_reflns_limit_h_max 17
_diffrn_reflns_limit_h_min -18
_diffrn_reflns_limit_k_max 12
_diffrn_reflns_limit_k_min -14
_diffrn_reflns_limit_l_max 16
_diffrn_reflns_limit_l_min -21
_diffrn_reflns_number 15141
_diffrn_reflns_point_group_measured_fraction_full 0.994
_diffrn_reflns_point_group_measured_fraction_max 0.801
_diffrn_reflns_theta_full 25.242
_diffrn_reflns_theta_max 32.802
_diffrn_reflns_theta_min 2.341
_diffrn_source 'Rotating-anode X-ray tube'
_diffrn_source_type 'Rigaku (Mo) X-ray Source'
_exptl_absorpt_coefficient_mu 1.704
_exptl_absorpt_correction_T_max 1.00000
_exptl_absorpt_correction_T_min 0.65503
_exptl_absorpt_correction_type multi-scan
_exptl_absorpt_process_details
;
CrysAlisPro 1.171.40.84a (Rigaku Oxford Diffraction, 2020)
Empirical absorption correction using spherical harmonics,
implemented in SCALE3 ABSPACK scaling algorithm.
;
_exptl_crystal_colour 'clear colourless'
_exptl_crystal_density_diffrn 1.872
_exptl_crystal_description block
_exptl_crystal_F_000 1120
_exptl_crystal_size_max 0.15
_exptl_crystal_size_mid 0.1
_exptl_crystal_size_min 0.1
_refine_diff_density_max 2.656
_refine_diff_density_min -1.963
_refine_diff_density_rms 0.146
_refine_ls_extinction_method none
_refine_ls_goodness_of_fit_ref 1.052
_refine_ls_hydrogen_treatment constr
_refine_ls_matrix_type full
_refine_ls_number_parameters 232
_refine_ls_number_reflns 6008
_refine_ls_number_restraints 0
_refine_ls_restrained_S_all 1.052
_refine_ls_R_factor_all 0.0610
_refine_ls_R_factor_gt 0.0429
_refine_ls_shift/su_max 0.001
_refine_ls_shift/su_mean 0.000
_refine_ls_structure_factor_coef Fsqd
_refine_ls_weighting_details 'w=1/[\s^2^(Fo^2^)+(0.0372P)^2^+4.0158P] where P=(Fo^2^+2Fc^2^)/3'
_refine_ls_weighting_scheme calc
_refine_ls_wR_factor_gt 0.0975
_refine_ls_wR_factor_ref 0.1034
_reflns_Friedel_coverage 0.000
_reflns_number_gt 4753
_reflns_number_total 6008
_reflns_threshold_expression 'I > 2\s(I)'
_cod_data_source_file d1dt02948g2.cif
_cod_data_source_block rksnf2(pme3)2(otf)2
_cod_original_cell_volume 2019.27(11)
_cod_database_code 7708342
_shelx_shelxl_version_number 2017/1
_chemical_oxdiff_formula 'Sn F8 P2 C8 H6 S2 O6'
_shelx_space_group_comment
;
The symmetry employed for this shelxl refinement is uniquely defined
by the following loop, which should always be used as a source of
symmetry information in preference to the above space-group names.
They are only intended as comments.
;
_shelx_estimated_absorpt_t_max 0.848
_shelx_estimated_absorpt_t_min 0.784
_diffrn_oxdiff_digest_frames
;
018cc715bc72f13a17798c366289b2a936000289208
;
_reflns_odcompleteness_completeness 98.29
_reflns_odcompleteness_iscentric 1
_reflns_odcompleteness_theta 28.64
_olex2_refinement_description
;
1. Fixed Uiso
 At 1.5 times of:
  All C(H,H,H) groups
2.a Idealised Me refined as rotating group:
 C(HA,HB,HC), C1(H1A,H1B,H1C), C2(H2A,H2B,H2C), C3(H3A,H3B,H3C), C4(H4A,H4B,
 H4C), C5(H5A,H5B,H5C)
;
_olex2_submission_special_instructions 'No special instructions were received'
_oxdiff_exptl_absorpt_empirical_details
;
Empirical correction (ABSPACK) includes:
- Absorption correction using spherical harmonics
- Frame scaling
;
_oxdiff_exptl_absorpt_empirical_full_max 2.257
_oxdiff_exptl_absorpt_empirical_full_min 0.283

loop_
_space_group_symop_operation_xyz
'x, y, z'
'-x+1/2, y+1/2, -z+1/2'
'-x, -y, -z'
'x-1/2, -y-1/2, z-1/2'

loop_
_atom_site_label
_atom_site_type_symbol
_atom_site_fract_x
_atom_site_fract_y
_atom_site_fract_z
_atom_site_U_iso_or_equiv
_atom_site_adp_type
_atom_site_occupancy
_atom_site_site_symmetry_order
_atom_site_calc_flag
_atom_site_refinement_flags_posn
_atom_site_refinement_flags_adp
_atom_site_refinement_flags_occupancy
_atom_site_disorder_assembly
_atom_site_disorder_group
Sn1 Sn 0.42108(2) 0.46976(2) 0.22608(2) 0.01646(7) Uani 1 1 d . . . . .
S1 S 0.37339(6) 0.72824(7) 0.38993(6) 0.01650(16) Uani 1 1 d . . . . .
S2 S 0.53986(6) 0.31462(7) 0.09892(7) 0.01831(17) Uani 1 1 d . . . . .
P1 P 0.57957(8) 0.64369(9) 0.23151(7) 0.02185(19) Uani 1 1 d . . . . .
P2 P 0.24907(6) 0.59247(8) 0.11175(6) 0.01531(17) Uani 1 1 d . . . . .
F1 F 0.2845(3) 0.5483(2) 0.4507(2) 0.0481(8) Uani 1 1 d . . . . .
F2 F 0.4538(3) 0.5871(3) 0.5360(2) 0.0571(9) Uani 1 1 d . . . . .
F3 F 0.3241(3) 0.7056(3) 0.5417(2) 0.0492(7) Uani 1 1 d . . . . .
F4 F 0.4091(2) 0.1374(3) 0.0135(2) 0.0472(7) Uani 1 1 d . . . . .
F5 F 0.5703(2) 0.0805(2) 0.1056(3) 0.0486(8) Uani 1 1 d . . . . .
F6 F 0.4491(2) 0.1391(2) 0.1640(2) 0.0403(6) Uani 1 1 d . . . . .
O1 O 0.3923(2) 0.6383(3) 0.3280(2) 0.0329(7) Uani 1 1 d . . . . .
O2 O 0.4678(2) 0.8034(3) 0.4365(2) 0.0353(7) Uani 1 1 d . . . . .
O3 O 0.26971(19) 0.7916(2) 0.35121(19) 0.0232(5) Uani 1 1 d . . . . .
O4 O 0.4425(2) 0.3902(2) 0.09038(18) 0.0227(5) Uani 1 1 d . . . . .
O5 O 0.6249(2) 0.3243(2) 0.1897(2) 0.0302(6) Uani 1 1 d . . . . .
O6 O 0.5729(2) 0.3208(2) 0.0187(2) 0.0272(6) Uani 1 1 d . . . . .
C C 0.2599(3) 0.7555(3) 0.0998(3) 0.0221(7) Uani 1 1 d . . . . .
HA H 0.285598 0.793233 0.162202 0.033 Uiso 1 1 calc GR . . . .
HB H 0.187351 0.788676 0.062716 0.033 Uiso 1 1 calc GR . . . .
HC H 0.312707 0.772956 0.068117 0.033 Uiso 1 1 calc GR . . . .
C1 C 0.6724(3) 0.6148(4) 0.1675(3) 0.0262(8) Uani 1 1 d . . . . .
H1A H 0.630439 0.615591 0.099876 0.039 Uiso 1 1 calc GR . . . .
H1B H 0.707412 0.535130 0.185486 0.039 Uiso 1 1 calc GR . . . .
H1C H 0.729337 0.678143 0.182440 0.039 Uiso 1 1 calc GR . . . .
C2 C 0.6661(3) 0.6340(4) 0.3540(3) 0.0281(8) Uani 1 1 d . . . . .
H2A H 0.701058 0.553611 0.366744 0.042 Uiso 1 1 calc GR . . . .
H2B H 0.620860 0.646207 0.393382 0.042 Uiso 1 1 calc GR . . . .
H2C H 0.723406 0.696971 0.368170 0.042 Uiso 1 1 calc GR . . . .
C3 C 0.5471(4) 0.8047(4) 0.2126(3) 0.0337(9) Uani 1 1 d . . . . .
H3A H 0.615663 0.852135 0.234190 0.051 Uiso 1 1 calc GR . . . .
H3B H 0.499756 0.829096 0.247901 0.051 Uiso 1 1 calc GR . . . .
H3C H 0.508403 0.819610 0.145527 0.051 Uiso 1 1 calc GR . . . .
C4 C 0.1991(3) 0.5338(3) -0.0069(2) 0.0189(7) Uani 1 1 d . . . . .
H4A H 0.253985 0.549666 -0.036819 0.028 Uiso 1 1 calc GR . . . .
H4B H 0.129443 0.574025 -0.042818 0.028 Uiso 1 1 calc GR . . . .
H4C H 0.186921 0.445911 -0.005508 0.028 Uiso 1 1 calc GR . . . .
C5 C 0.1380(3) 0.5789(3) 0.1583(3) 0.0219(7) Uani 1 1 d . . . . .
H5A H 0.121922 0.492689 0.163875 0.033 Uiso 1 1 calc GR . . . .
H5B H 0.071778 0.619377 0.115826 0.033 Uiso 1 1 calc GR . . . .
H5C H 0.160162 0.617366 0.220308 0.033 Uiso 1 1 calc GR . . . .
C6 C 0.3577(4) 0.6371(4) 0.4849(3) 0.0309(9) Uani 1 1 d . . . . .
C7 C 0.4888(3) 0.1587(3) 0.0959(3) 0.0285(9) Uani 1 1 d . . . . .

loop_
_atom_site_aniso_label
_atom_site_aniso_U_11
_atom_site_aniso_U_22
_atom_site_aniso_U_33
_atom_site_aniso_U_23
_atom_site_aniso_U_13
_atom_site_aniso_U_12
Sn1 0.01618(10) 0.01916(13) 0.01156(12) 0.00109(8) 0.00167(8) 0.00609(8)
S1 0.0148(3) 0.0194(4) 0.0134(4) -0.0013(3) 0.0025(3) 0.0013(3)
S2 0.0160(3) 0.0165(4) 0.0221(4) -0.0028(3) 0.0062(3) 0.0018(3)
P1 0.0238(4) 0.0248(5) 0.0147(5) -0.0023(3) 0.0038(3) 0.0038(3)
P2 0.0149(3) 0.0179(4) 0.0118(4) 0.0006(3) 0.0030(3) 0.0045(3)
F1 0.0611(18) 0.0232(13) 0.071(2) 0.0107(13) 0.0362(17) -0.0011(11)
F2 0.066(2) 0.067(2) 0.0305(16) 0.0215(14) 0.0068(14) 0.0373(16)
F3 0.075(2) 0.0494(16) 0.0373(17) 0.0021(13) 0.0380(16) 0.0137(14)
F4 0.0469(15) 0.0491(16) 0.0485(18) -0.0252(14) 0.0200(14) -0.0251(13)
F5 0.0552(16) 0.0170(12) 0.088(2) -0.0009(13) 0.0437(17) 0.0070(11)
F6 0.0498(15) 0.0355(14) 0.0480(18) 0.0066(12) 0.0326(14) -0.0034(11)
O1 0.0365(15) 0.0413(17) 0.0201(15) -0.0103(12) 0.0087(12) 0.0073(12)
O2 0.0207(12) 0.0331(16) 0.044(2) -0.0026(13) 0.0015(12) -0.0061(11)
O3 0.0171(11) 0.0211(12) 0.0253(14) 0.0028(10) -0.0004(10) 0.0043(9)
O4 0.0201(11) 0.0301(14) 0.0158(13) -0.0024(10) 0.0035(10) 0.0105(9)
O5 0.0216(12) 0.0281(14) 0.0322(17) -0.0034(11) -0.0017(11) 0.0049(10)
O6 0.0295(13) 0.0280(14) 0.0329(16) -0.0008(11) 0.0220(13) 0.0007(10)
C 0.0233(16) 0.0238(17) 0.0187(18) -0.0020(14) 0.0066(14) 0.0011(13)
C1 0.0260(17) 0.030(2) 0.022(2) -0.0024(15) 0.0079(15) 0.0017(14)
C2 0.0195(16) 0.044(2) 0.0173(19) -0.0020(16) 0.0018(14) -0.0103(15)
C3 0.045(2) 0.025(2) 0.033(2) 0.0002(17) 0.017(2) 0.0025(16)
C4 0.0196(14) 0.0221(17) 0.0127(16) 0.0012(13) 0.0027(12) 0.0011(12)
C5 0.0243(16) 0.0203(17) 0.024(2) 0.0003(14) 0.0125(15) 0.0026(13)
C6 0.042(2) 0.030(2) 0.025(2) 0.0073(16) 0.0168(18) 0.0145(17)
C7 0.0309(18) 0.0237(19) 0.038(2) -0.0081(16) 0.0213(18) -0.0062(14)

loop_
_atom_type_symbol
_atom_type_description
_atom_type_scat_dispersion_real
_atom_type_scat_dispersion_imag
_atom_type_scat_source
C C 0.0033 0.0016 'International Tables Vol C Tables 4.2.6.8 and 6.1.1.4'
H H 0.0000 0.0000 'International Tables Vol C Tables 4.2.6.8 and 6.1.1.4'
F F 0.0171 0.0103 'International Tables Vol C Tables 4.2.6.8 and 6.1.1.4'
O O 0.0106 0.0060 'International Tables Vol C Tables 4.2.6.8 and 6.1.1.4'
P P 0.1023 0.0942 'International Tables Vol C Tables 4.2.6.8 and 6.1.1.4'
S S 0.1246 0.1234 'International Tables Vol C Tables 4.2.6.8 and 6.1.1.4'
Sn Sn -0.6537 1.4246 'International Tables Vol C Tables 4.2.6.8 and 6.1.1.4'

loop_
_geom_angle_atom_site_label_1
_geom_angle_atom_site_label_2
_geom_angle_atom_site_label_3
_geom_angle
_geom_angle_site_symmetry_1
_geom_angle_site_symmetry_3
_geom_angle_publ_flag
P2 Sn1 P1 96.27(3) . . ?
O1 Sn1 P1 74.97(8) . . ?
O1 Sn1 P2 76.18(7) . . ?
O4 Sn1 P1 88.41(7) . . ?
O4 Sn1 P2 86.66(6) . . ?
O4 Sn1 O1 154.39(10) . . ?
O1 S1 C6 103.27(19) . . ?
O2 S1 O1 114.08(18) . . ?
O2 S1 O3 115.55(16) . . ?
O2 S1 C6 103.5(2) . . ?
O3 S1 O1 114.14(17) . . ?
O3 S1 C6 104.21(17) . . ?
O4 S2 C7 103.69(17) . . ?
O5 S2 O4 112.73(16) . . ?
O5 S2 C7 103.96(19) . . ?
O6 S2 O4 113.39(16) . . ?
O6 S2 O5 117.44(17) . . ?
O6 S2 C7 103.62(18) . . ?
C1 P1 Sn1 118.68(13) . . ?
C1 P1 C3 104.1(2) . . ?
C2 P1 Sn1 100.08(13) . . ?
C2 P1 C1 104.72(18) . . ?
C2 P1 C3 104.2(2) . . ?
C3 P1 Sn1 122.53(15) . . ?
C P2 Sn1 119.38(12) . . ?
C4 P2 Sn1 113.39(11) . . ?
C4 P2 C 105.43(17) . . ?
C4 P2 C5 107.66(17) . . ?
C5 P2 Sn1 107.31(12) . . ?
C5 P2 C 102.68(17) . . ?
S1 O1 Sn1 176.0(2) . . ?
S2 O4 Sn1 119.38(14) . . ?
F1 C6 S1 110.7(3) . . ?
F1 C6 F2 108.4(3) . . ?
F2 C6 S1 110.5(3) . . ?
F3 C6 S1 110.7(3) . . ?
F3 C6 F1 108.8(4) . . ?
F3 C6 F2 107.7(4) . . ?
F4 C7 S2 109.9(3) . . ?
F5 C7 S2 109.9(3) . . ?
F5 C7 F4 108.2(3) . . ?
F6 C7 S2 111.5(3) . . ?
F6 C7 F4 108.8(3) . . ?
F6 C7 F5 108.4(4) . . ?

loop_
_geom_bond_atom_site_label_1
_geom_bond_atom_site_label_2
_geom_bond_distance
_geom_bond_site_symmetry_2
_geom_bond_publ_flag
Sn1 P1 2.7796(10) . ?
Sn1 P2 2.6610(8) . ?
Sn1 O1 2.523(3) . ?
Sn1 O4 2.342(3) . ?
S1 O1 1.442(3) . ?
S1 O2 1.438(3) . ?
S1 O3 1.440(2) . ?
S1 C6 1.824(4) . ?
S2 O4 1.474(2) . ?
S2 O5 1.437(3) . ?
S2 O6 1.425(3) . ?
S2 C7 1.830(4) . ?
P1 C1 1.814(4) . ?
P1 C2 1.810(4) . ?
P1 C3 1.818(4) . ?
P2 C 1.811(4) . ?
P2 C4 1.809(4) . ?
P2 C5 1.811(4) . ?
F1 C6 1.331(5) . ?
F2 C6 1.332(5) . ?
F3 C6 1.326(5) . ?
F4 C7 1.336(5) . ?
F5 C7 1.327(5) . ?
F6 C7 1.322(5) . ?
